data_4123324
loop_
_publ_author_name
'Garcia, Ludivine'
'Cisnetti, Federico'
'Gillet, Natacha'
'Guillot, R\'egis'
'Aumont-Nicaise, Magali'
'Piquemal, Jean-Philip'
'Desmadril, Michel'
'Lambert, Fran\,cois'
'Policar, Clotilde'

_publ_section_title
;
 Entasis through Hook-and-Loop Fastening in a Glycoligand with Cumulative
 Weak Forces Stabilizing Cu(I.).
;
_journal_issue 3
_journal_name_full 'Journal of the American Chemical Society'
_journal_page_first 1141
_journal_page_last 1146
_journal_paper_doi 10.1021/ja510259p
_journal_volume 137
_journal_year 2015
_chemical_absolute_configuration ad
_chemical_formula_moiety 'C23 H34 Cu N8 O3, C4 H8 O2, 2(F6 P)'
_chemical_formula_sum 'C27 H42 Cu F12 N8 O5 P2'
_chemical_formula_weight 912.18
_space_group_IT_number 19
_symmetry_cell_setting orthorhombic
_symmetry_Int_Tables_number 19
_symmetry_space_group_name_Hall 'P 2ac 2ab'
_symmetry_space_group_name_H-M 'P 21 21 21'
_atom_sites_solution_hydrogens geom
_atom_sites_solution_primary direct
_atom_sites_solution_secondary difmap
_audit_creation_method SHELXL-97
_cell_angle_alpha 90.00
_cell_angle_beta 90.00
_cell_angle_gamma 90.00
_cell_formula_units_Z 4
_cell_length_a 13.3723(6)
_cell_length_b 14.6170(7)
_cell_length_c 18.6235(8)
_cell_measurement_reflns_used 9388
_cell_measurement_temperature 100(1)
_cell_measurement_theta_max 34.04
_cell_measurement_theta_min 2.79
_cell_volume 3640.2(3)
_computing_cell_refinement 'Bruker SMART'
_computing_data_collection 'Bruker SMART'
_computing_data_reduction 'Bruker SAINT'
_computing_molecular_graphics 'Bruker SHELXTL'
_computing_publication_material 'Bruker SHELXTL'
_computing_structure_refinement 'Bruker SHELXTL'
_computing_structure_solution 'Bruker SHELXTL'
_diffrn_ambient_temperature 100(1)
_diffrn_measured_fraction_theta_full 0.987
_diffrn_measured_fraction_theta_max 0.920
_diffrn_measurement_device_type 'CCD area detector'
_diffrn_measurement_method 'phi and omega scans'
_diffrn_radiation_monochromator graphite
_diffrn_radiation_probe x-ray
_diffrn_radiation_type MoK\a
_diffrn_radiation_wavelength 0.71073
_diffrn_reflns_av_R_equivalents 0.0342
_diffrn_reflns_av_sigmaI/netI 0.0475
_diffrn_reflns_limit_h_max 23
_diffrn_reflns_limit_h_min -23
_diffrn_reflns_limit_k_max 24
_diffrn_reflns_limit_k_min -25
_diffrn_reflns_limit_l_max 16
_diffrn_reflns_limit_l_min -29
_diffrn_reflns_number 87941
_diffrn_reflns_theta_full 25.00
_diffrn_reflns_theta_max 39.16
_diffrn_reflns_theta_min 1.77
_diffrn_source 'fine-focus sealed tube'
_diffrn_source_type 'kapa X8 APEX II Bruker'
_exptl_absorpt_coefficient_mu 0.799
_exptl_absorpt_correction_T_max 0.94
_exptl_absorpt_correction_T_min 0.89
_exptl_absorpt_correction_type psi-scan
_exptl_absorpt_process_details SADABS
_exptl_crystal_colour plate
_exptl_crystal_density_diffrn 1.664
_exptl_crystal_density_method 'not measured'
_exptl_crystal_description blue
_exptl_crystal_F_000 1864
_exptl_crystal_size_max 0.280
_exptl_crystal_size_mid 0.120
_exptl_crystal_size_min 0.080
_refine_diff_density_max 0.779
_refine_diff_density_min -0.650
_refine_diff_density_rms 0.080
_refine_ls_abs_structure_details 'Flack H D (1983), Acta Cryst. A39, 876-881'
_refine_ls_abs_structure_Flack 0.001(6)
_refine_ls_extinction_method none
_refine_ls_goodness_of_fit_ref 1.049
_refine_ls_hydrogen_treatment constr
_refine_ls_matrix_type full
_refine_ls_number_parameters 491
_refine_ls_number_reflns 19640
_refine_ls_number_restraints 1
_refine_ls_restrained_S_all 1.049
_refine_ls_R_factor_all 0.0645
_refine_ls_R_factor_gt 0.0479
_refine_ls_shift/su_max 0.016
_refine_ls_shift/su_mean 0.001
_refine_ls_structure_factor_coef Fsqd
_refine_ls_weighting_details 'calc w=1/[\s^2^(Fo^2^)+(0.0880P)^2^+0.4035P] where P=(Fo^2^+2Fc^2^)/3'
_refine_ls_weighting_scheme calc
_refine_ls_wR_factor_gt 0.1341
_refine_ls_wR_factor_ref 0.1422
_reflns_number_gt 15819
_reflns_number_total 19640
_reflns_threshold_expression >2sigma(I)
_cod_data_source_file ja510259p_si_006.cif
_cod_data_source_block '[Cu(L)](PF6)2'
_cod_database_code 4123324

loop_
_symmetry_equiv_pos_as_xyz
'x, y, z'
'-x+1/2, -y, z+1/2'
'-x, y+1/2, -z+1/2'
'x+1/2, -y+1/2, -z'

loop_
_atom_site_label
_atom_site_type_symbol
_atom_site_fract_x
_atom_site_fract_y
_atom_site_fract_z
_atom_site_U_iso_or_equiv
_atom_site_adp_type
_atom_site_occupancy
_atom_site_symmetry_multiplicity
_atom_site_calc_flag
_atom_site_refinement_flags
C101 C 0.2999(19) 0.5698(8) 0.4563(15) 0.55(3) Uani 1 1 d D
H10X H 0.2696 0.5643 0.4092 0.665 Uiso 1 1 calc R
H10Y H 0.3680 0.5914 0.4510 0.665 Uiso 1 1 calc R
C100 C 0.2403(18) 0.6328(17) 0.5033(13) 0.436(16) Uiso 1 1 d D
H10Z H 0.2381 0.6926 0.4820 0.653 Uiso 1 1 calc R
H10D H 0.2711 0.6367 0.5498 0.653 Uiso 1 1 calc R
H10E H 0.1735 0.6096 0.5083 0.653 Uiso 1 1 calc R
Cu1 Cu 0.916950(15) 0.577499(14) 0.423934(12) 0.01498(5) Uani 1 1 d .
C2 C 1.10745(13) 0.51987(12) 0.23434(10) 0.0163(3) Uani 1 1 d .
H2 H 1.1166 0.5726 0.2025 0.020 Uiso 1 1 calc R
N4 N 0.96889(14) 0.69978(11) 0.44743(9) 0.0222(3) Uani 1 1 d .
N7 N 0.91479(12) 0.52274(10) 0.52250(8) 0.0168(2) Uani 1 1 d .
N5 N 0.86593(10) 0.44428(10) 0.39760(8) 0.0135(2) Uani 1 1 d .
C34 C 1.0266(2) 0.83272(16) 0.48776(13) 0.0338(5) Uani 1 1 d .
H34 H 1.0365 0.8848 0.5155 0.041 Uiso 1 1 calc R
C74 C 0.91518(19) 0.47216(16) 0.63450(11) 0.0277(4) Uani 1 1 d .
H74 H 0.9169 0.4699 0.6844 0.033 Uiso 1 1 calc R
N6 N 0.78216(12) 0.61041(11) 0.37649(10) 0.0199(3) Uani 1 1 d .
C64 C 0.63324(15) 0.65397(14) 0.33569(13) 0.0252(4) Uani 1 1 d .
H64 H 0.5811 0.6893 0.3177 0.030 Uiso 1 1 calc R
N35 N 1.07754(11) 0.80927(10) 0.42667(9) 0.0178(2) Uani 1 1 d .
N65 N 0.62977(11) 0.56180(11) 0.35316(9) 0.0177(3) Uani 1 1 d .
C61 C 0.72122(12) 0.53919(11) 0.37776(10) 0.0157(3) Uani 1 1 d .
C8 C 1.24680(13) 0.42744(13) 0.24035(11) 0.0197(3) Uani 1 1 d .
C31 C 1.04039(12) 0.72877(11) 0.40353(10) 0.0155(3) Uani 1 1 d .
C66 C 0.54280(13) 0.50230(14) 0.34745(11) 0.0207(3) Uani 1 1 d .
H66A H 0.4875 0.5363 0.3282 0.031 Uiso 1 1 calc R
H66B H 0.5255 0.4795 0.3942 0.031 Uiso 1 1 calc R
H66C H 0.5580 0.4519 0.3162 0.031 Uiso 1 1 calc R
C6 C 0.75468(12) 0.44940(11) 0.40649(10) 0.0155(3) Uani 1 1 d .
H6A H 0.7227 0.4000 0.3804 0.019 Uiso 1 1 calc R
H6B H 0.7370 0.4441 0.4568 0.019 Uiso 1 1 calc R
C63 C 0.72822(15) 0.68270(14) 0.35003(14) 0.0266(4) Uani 1 1 d .
H63 H 0.7524 0.7417 0.3430 0.032 Uiso 1 1 calc R
C30 C 1.06760(15) 0.67610(12) 0.33815(10) 0.0197(3) Uani 1 1 d .
H30A H 1.0329 0.7003 0.2966 0.024 Uiso 1 1 calc R
H30B H 1.1390 0.6798 0.3295 0.024 Uiso 1 1 calc R
C33 C 0.9586(3) 0.76493(17) 0.50013(15) 0.0420(7) Uani 1 1 d .
H33 H 0.9130 0.7631 0.5378 0.050 Uiso 1 1 calc R
C9 C 1.2865(2) 0.3639(2) 0.29597(15) 0.0375(6) Uani 1 1 d .
H9A H 1.3226 0.3151 0.2731 0.056 Uiso 1 1 calc R
H9B H 1.2320 0.3389 0.3232 0.056 Uiso 1 1 calc R
H9C H 1.3306 0.3966 0.3275 0.056 Uiso 1 1 calc R
C10 C 1.32593(18) 0.46427(17) 0.19105(14) 0.0303(4) Uani 1 1 d .
H10A H 1.3602 0.4143 0.1684 0.045 Uiso 1 1 calc R
H10B H 1.3728 0.5000 0.2182 0.045 Uiso 1 1 calc R
H10C H 1.2954 0.5020 0.1550 0.045 Uiso 1 1 calc R
N75 N 0.90939(12) 0.39873(12) 0.58850(9) 0.0206(3) Uani 1 1 d .
C71 C 0.90910(12) 0.43215(12) 0.52169(9) 0.0154(3) Uani 1 1 d .
C75 C 0.89851(18) 0.30347(16) 0.60963(13) 0.0297(4) Uani 1 1 d .
H75A H 0.9016 0.2988 0.6610 0.045 Uiso 1 1 calc R
H75B H 0.9515 0.2680 0.5888 0.045 Uiso 1 1 calc R
H75C H 0.8353 0.2807 0.5931 0.045 Uiso 1 1 calc R
C7 C 0.90606(13) 0.38065(11) 0.45276(9) 0.0160(3) Uani 1 1 d .
H7A H 0.9726 0.3604 0.4396 0.019 Uiso 1 1 calc R
H7B H 0.8632 0.3274 0.4572 0.019 Uiso 1 1 calc R
C73 C 0.91791(16) 0.54847(14) 0.59322(10) 0.0236(3) Uani 1 1 d .
H73 H 0.9213 0.6083 0.6101 0.028 Uiso 1 1 calc R
N3 N 1.03764(10) 0.58048(10) 0.35119(8) 0.0136(2) Uani 1 1 d .
H3 H 1.0901 0.5526 0.3733 0.016 Uiso 1 1 calc R
O2 O 1.19335(10) 0.49890(9) 0.27556(8) 0.0182(2) Uani 1 1 d .
O1 O 1.17320(12) 0.37981(12) 0.19814(11) 0.0319(4) Uani 1 1 d .
O4 O 1.00531(10) 0.38716(10) 0.23153(8) 0.0191(2) Uani 1 1 d .
C5 C 0.88713(12) 0.41085(12) 0.32380(10) 0.0163(3) Uani 1 1 d .
H5A H 0.8415 0.4402 0.2905 0.020 Uiso 1 1 calc R
H5B H 0.8748 0.3455 0.3219 0.020 Uiso 1 1 calc R
C1 C 1.08464(14) 0.43101(12) 0.19416(10) 0.0189(3) Uani 1 1 d .
H1 H 1.0662 0.4433 0.1441 0.023 Uiso 1 1 calc R
C3 C 1.01834(12) 0.52961(11) 0.28505(9) 0.0143(2) Uani 1 1 d .
H3A H 0.9624 0.5579 0.2593 0.017 Uiso 1 1 calc R
C4 C 0.99402(12) 0.42949(11) 0.30003(9) 0.0142(2) Uani 1 1 d .
H4 H 1.0416 0.4037 0.3345 0.017 Uiso 1 1 calc R
F1 F 0.97410(9) 0.69649(9) 0.73124(8) 0.0275(3) Uani 1 1 d .
F12 F 0.81523(12) 0.64281(18) 0.05407(11) 0.0535(5) Uani 1 1 d .
C36 C 1.15976(15) 0.86150(14) 0.39547(13) 0.0252(4) Uani 1 1 d .
H36A H 1.1701 0.9163 0.4229 0.038 Uiso 1 1 calc R
H36B H 1.1437 0.8774 0.3468 0.038 Uiso 1 1 calc R
H36C H 1.2196 0.8252 0.3962 0.038 Uiso 1 1 calc R
F14 F 1.04559(16) 0.6424(3) 0.09139(19) 0.0918(11) Uani 1 1 d .
O101 O 0.13409(12) 0.46364(12) 0.45715(10) 0.0291(3) Uani 1 1 d .
C102 C 0.20843(15) 0.44368(16) 0.49006(12) 0.0258(4) Uani 1 1 d .
C103 C 0.2143(3) 0.36011(19) 0.53594(18) 0.0451(7) Uani 1 1 d .
H10F H 0.2794 0.3564 0.5575 0.068 Uiso 1 1 calc R
H10G H 0.2028 0.3068 0.5069 0.068 Uiso 1 1 calc R
H10H H 0.1644 0.3634 0.5729 0.068 Uiso 1 1 calc R
O100 O 0.2977(2) 0.4969(3) 0.4881(2) 0.0841(11) Uani 1 1 d .
P2 P 0.92988(4) 0.64327(4) 0.07478(3) 0.02530(10) Uani 1 1 d .
F13 F 0.9166(2) 0.73750(15) 0.11342(15) 0.0754(9) Uani 1 1 d .
F16 F 0.9033(2) 0.58792(19) 0.14411(13) 0.0728(8) Uani 1 1 d .
F11 F 0.9378(2) 0.54896(14) 0.02838(14) 0.0631(6) Uani 1 1 d .
F15 F 0.95780(19) 0.69560(17) 0.00318(11) 0.0582(6) Uani 1 1 d .
P1 P 0.86858(3) 0.74227(3) 0.75082(3) 0.01633(8) Uani 1 1 d .
F4 F 0.92337(10) 0.83866(8) 0.76122(8) 0.0253(2) Uani 1 1 d .
F2 F 0.88635(10) 0.71892(9) 0.83351(7) 0.0250(2) Uani 1 1 d .
F3 F 0.76340(9) 0.78689(11) 0.77020(9) 0.0307(3) Uani 1 1 d .
F6 F 0.81537(9) 0.64477(9) 0.74010(7) 0.0245(2) Uani 1 1 d .
F5 F 0.85131(12) 0.76562(11) 0.66742(8) 0.0315(3) Uani 1 1 d .

loop_
_atom_site_aniso_label
_atom_site_aniso_U_11
_atom_site_aniso_U_22
_atom_site_aniso_U_33
_atom_site_aniso_U_23
_atom_site_aniso_U_13
_atom_site_aniso_U_12
C101 0.76(5) 0.090(7) 0.81(5) -0.039(16) 0.72(4) -0.062(15)
Cu1 0.01682(8) 0.01288(8) 0.01524(9) -0.00195(7) 0.00234(7) -0.00453(7)
C2 0.0197(6) 0.0146(6) 0.0148(7) -0.0002(5) 0.0018(5) -0.0003(5)
N4 0.0297(8) 0.0168(6) 0.0202(7) -0.0056(5) 0.0101(6) -0.0092(6)
N7 0.0176(5) 0.0192(6) 0.0136(6) -0.0012(4) -0.0027(5) -0.0021(5)
N5 0.0125(5) 0.0141(5) 0.0139(6) 0.0000(4) -0.0011(4) -0.0010(4)
C34 0.0572(15) 0.0225(9) 0.0216(10) -0.0082(7) 0.0124(9) -0.0190(10)
C74 0.0348(10) 0.0352(10) 0.0130(8) 0.0007(6) -0.0040(7) -0.0016(9)
N6 0.0168(6) 0.0141(6) 0.0289(8) 0.0058(5) -0.0047(5) -0.0008(5)
C64 0.0210(8) 0.0217(8) 0.0329(11) 0.0099(7) -0.0049(7) 0.0011(6)
N35 0.0201(6) 0.0133(5) 0.0201(6) -0.0018(5) 0.0011(5) -0.0044(5)
N65 0.0133(5) 0.0179(6) 0.0219(7) 0.0030(5) -0.0010(5) 0.0000(4)
C61 0.0131(6) 0.0151(6) 0.0190(7) 0.0029(5) -0.0013(5) -0.0010(5)
C8 0.0182(6) 0.0165(7) 0.0246(8) -0.0033(6) 0.0029(6) 0.0013(5)
C31 0.0163(6) 0.0126(6) 0.0175(7) -0.0013(5) 0.0017(5) -0.0022(5)
C66 0.0149(6) 0.0235(8) 0.0239(9) 0.0000(6) -0.0018(6) -0.0012(6)
C6 0.0119(5) 0.0138(6) 0.0208(8) 0.0022(5) -0.0018(5) -0.0020(5)
C63 0.0226(8) 0.0176(8) 0.0397(12) 0.0106(7) -0.0043(7) -0.0010(6)
C30 0.0268(8) 0.0120(6) 0.0202(8) -0.0010(5) 0.0088(6) -0.0026(5)
C33 0.0676(18) 0.0261(10) 0.0323(12) -0.0137(9) 0.0294(12) -0.0236(11)
C9 0.0416(13) 0.0374(13) 0.0336(13) 0.0052(10) 0.0040(10) 0.0183(11)
C10 0.0283(9) 0.0284(10) 0.0341(12) -0.0056(8) 0.0132(8) -0.0038(8)
N75 0.0199(6) 0.0252(7) 0.0168(7) 0.0050(5) -0.0030(5) 0.0004(5)
C71 0.0126(5) 0.0191(7) 0.0146(7) 0.0034(5) -0.0015(5) -0.0011(5)
C75 0.0343(11) 0.0272(9) 0.0276(11) 0.0124(8) -0.0023(8) -0.0001(8)
C7 0.0172(6) 0.0139(6) 0.0170(7) 0.0025(5) -0.0024(5) 0.0011(5)
C73 0.0283(8) 0.0271(8) 0.0153(8) -0.0041(6) -0.0036(7) 0.0011(7)
N3 0.0150(5) 0.0104(5) 0.0153(6) -0.0009(4) 0.0008(4) 0.0000(4)
O2 0.0163(5) 0.0182(5) 0.0202(6) -0.0051(4) -0.0005(4) 0.0006(4)
O1 0.0201(6) 0.0240(7) 0.0516(11) -0.0222(7) -0.0004(6) 0.0016(5)
O4 0.0202(5) 0.0196(6) 0.0174(6) -0.0067(4) 0.0015(4) -0.0035(4)
C5 0.0159(6) 0.0171(7) 0.0160(7) -0.0024(5) -0.0016(5) -0.0017(5)
C1 0.0199(6) 0.0210(7) 0.0157(7) -0.0046(5) 0.0015(5) -0.0020(6)
C3 0.0157(6) 0.0133(6) 0.0138(7) -0.0003(5) 0.0001(5) -0.0001(5)
C4 0.0153(6) 0.0137(6) 0.0134(6) -0.0026(5) 0.0001(4) -0.0010(5)
F1 0.0174(5) 0.0223(6) 0.0427(8) -0.0041(5) 0.0102(5) 0.0000(4)
F12 0.0241(7) 0.0919(16) 0.0444(10) -0.0160(10) -0.0089(7) -0.0073(8)
C36 0.0195(7) 0.0177(8) 0.0382(11) -0.0001(7) 0.0007(7) -0.0067(6)
F14 0.0294(10) 0.134(3) 0.112(2) 0.037(2) -0.0242(12) -0.0051(13)
O101 0.0229(6) 0.0358(8) 0.0286(8) 0.0054(6) -0.0059(6) 0.0002(6)
C102 0.0215(8) 0.0327(10) 0.0231(9) -0.0034(7) -0.0046(6) 0.0023(7)
C103 0.0591(17) 0.0298(11) 0.0463(16) 0.0038(11) -0.0271(14) 0.0015(11)
O100 0.0465(15) 0.108(3) 0.098(3) 0.026(2) -0.0263(16) -0.0150(16)
P2 0.0195(2) 0.0225(2) 0.0339(3) 0.0067(2) -0.00154(19) -0.00041(16)
F13 0.0933(18) 0.0480(11) 0.0849(16) -0.0415(11) 0.0447(15) -0.0384(12)
F16 0.0939(18) 0.0817(16) 0.0426(12) 0.0354(11) -0.0147(11) -0.0321(15)
F11 0.0838(17) 0.0363(9) 0.0692(15) -0.0119(9) 0.0244(12) 0.0047(10)
F15 0.0703(14) 0.0612(13) 0.0430(11) 0.0096(9) 0.0202(10) -0.0085(11)
P1 0.01339(16) 0.01813(18) 0.0175(2) 0.00061(15) 0.00181(13) -0.00199(13)
F4 0.0260(5) 0.0165(5) 0.0334(7) -0.0008(4) 0.0033(5) -0.0042(4)
F2 0.0291(6) 0.0271(6) 0.0189(6) 0.0020(4) -0.0035(4) -0.0060(5)
F3 0.0170(5) 0.0369(7) 0.0383(8) 0.0005(6) 0.0019(5) 0.0067(5)
F6 0.0232(5) 0.0254(6) 0.0249(6) -0.0025(4) 0.0003(4) -0.0118(4)
F5 0.0404(8) 0.0351(7) 0.0191(6) 0.0049(5) -0.0011(5) -0.0055(6)

loop_
_atom_type_symbol
_atom_type_description
_atom_type_scat_dispersion_real
_atom_type_scat_dispersion_imag
_atom_type_scat_source
C C 0.0033 0.0016 'International Tables Vol C Tables 4.2.6.8 and 6.1.1.4'
H H 0.0000 0.0000 'International Tables Vol C Tables 4.2.6.8 and 6.1.1.4'
N N 0.0061 0.0033 'International Tables Vol C Tables 4.2.6.8 and 6.1.1.4'
O O 0.0106 0.0060 'International Tables Vol C Tables 4.2.6.8 and 6.1.1.4'
F F 0.0171 0.0103 'International Tables Vol C Tables 4.2.6.8 and 6.1.1.4'
P P 0.1023 0.0942 'International Tables Vol C Tables 4.2.6.8 and 6.1.1.4'
Cu Cu 0.3201 1.2651 'International Tables Vol C Tables 4.2.6.8 and 6.1.1.4'

loop_
_geom_angle_atom_site_label_1
_geom_angle_atom_site_label_2
_geom_angle_atom_site_label_3
_geom_angle
O100 C101 C100 103.9(16)
N4 Cu1 N7 99.46(7)
N4 Cu1 N6 101.06(7)
N7 Cu1 N6 118.22(7)
N4 Cu1 N3 81.60(6)
N7 Cu1 N3 127.48(6)
N6 Cu1 N3 112.87(6)
N4 Cu1 N5 178.05(7)
N7 Cu1 N5 80.82(6)
N6 Cu1 N5 80.45(6)
N3 Cu1 N5 96.70(5)
O2 C2 C3 108.54(14)
O2 C2 C1 104.08(14)
C3 C2 C1 103.07(13)
O2 C2 H2 113.4
C3 C2 H2 113.4
C1 C2 H2 113.4
C31 N4 C33 106.92(16)
C31 N4 Cu1 114.04(12)
C33 N4 Cu1 138.85(14)
C71 N7 C73 106.65(15)
C71 N7 Cu1 112.92(11)
C73 N7 Cu1 140.43(14)
C5 N5 C7 111.39(13)
C5 N5 C6 107.93(13)
C7 N5 C6 108.26(13)
C5 N5 Cu1 117.03(10)
C7 N5 Cu1 107.37(10)
C6 N5 Cu1 104.35(10)
C33 C34 N35 106.88(18)
C33 C34 H34 126.6
N35 C34 H34 126.6
C73 C74 N75 106.89(17)
C73 C74 H74 126.6
N75 C74 H74 126.6
C61 N6 C63 106.80(15)
C61 N6 Cu1 110.31(11)
C63 N6 Cu1 142.45(14)
C63 C64 N65 106.51(16)
C63 C64 H64 126.7
N65 C64 H64 126.7
C31 N35 C34 107.50(15)
C31 N35 C36 127.37(17)
C34 N35 C36 125.08(16)
C61 N65 C64 106.72(15)
C61 N65 C66 127.11(15)
C64 N65 C66 126.15(16)
N6 C61 N65 111.12(15)
N6 C61 C6 121.07(15)
N65 C61 C6 127.76(15)
O2 C8 O1 105.24(14)
O2 C8 C9 108.42(17)
O1 C8 C9 108.8(2)
O2 C8 C10 111.85(16)
O1 C8 C10 108.75(19)
C9 C8 C10 113.44(19)
N4 C31 N35 110.31(15)
N4 C31 C30 121.05(15)
N35 C31 C30 128.61(16)
N65 C66 H66A 109.5
N65 C66 H66B 109.5
H66A C66 H66B 109.5
N65 C66 H66C 109.5
H66A C66 H66C 109.5
H66B C66 H66C 109.5
C61 C6 N5 107.65(13)
C61 C6 H6A 110.2
N5 C6 H6A 110.2
C61 C6 H6B 110.2
N5 C6 H6B 110.2
H6A C6 H6B 108.5
C64 C63 N6 108.84(17)
C64 C63 H63 125.6
N6 C63 H63 125.6
N3 C30 C31 106.84(14)
N3 C30 H30A 110.4
C31 C30 H30A 110.4
N3 C30 H30B 110.4
C31 C30 H30B 110.4
H30A C30 H30B 108.6
C34 C33 N4 108.4(2)
C34 C33 H33 125.8
N4 C33 H33 125.8
C8 C9 H9A 109.5
C8 C9 H9B 109.5
H9A C9 H9B 109.5
C8 C9 H9C 109.5
H9A C9 H9C 109.5
H9B C9 H9C 109.5
C8 C10 H10A 109.5
C8 C10 H10B 109.5
H10A C10 H10B 109.5
C8 C10 H10C 109.5
H10A C10 H10C 109.5
H10B C10 H10C 109.5
C71 N75 C74 107.14(16)
C71 N75 C75 126.98(18)
C74 N75 C75 125.75(18)
N7 C71 N75 110.74(16)
N7 C71 C7 121.07(15)
N75 C71 C7 128.17(16)
N75 C75 H75A 109.5
N75 C75 H75B 109.5
H75A C75 H75B 109.5
N75 C75 H75C 109.5
H75A C75 H75C 109.5
H75B C75 H75C 109.5
N5 C7 C71 106.83(13)
N5 C7 H7A 110.4
C71 C7 H7A 110.4
N5 C7 H7B 110.4
C71 C7 H7B 110.4
H7A C7 H7B 108.6
C74 C73 N7 108.57(18)
C74 C73 H73 125.7
N7 C73 H73 125.7
C3 N3 C30 113.05(14)
C3 N3 Cu1 113.32(10)
C30 N3 Cu1 109.48(10)
C3 N3 H3 106.9
C30 N3 H3 106.9
Cu1 N3 H3 106.9
C2 O2 C8 108.43(14)
C1 O1 C8 110.37(14)
C1 O4 C4 108.75(13)
N5 C5 C4 112.93(13)
N5 C5 H5A 109.0
C4 C5 H5A 109.0
N5 C5 H5B 109.0
C4 C5 H5B 109.0
H5A C5 H5B 107.8
O1 C1 O4 111.32(16)
O1 C1 C2 104.99(14)
O4 C1 C2 106.99(14)
O1 C1 H1 111.1
O4 C1 H1 111.1
C2 C1 H1 111.1
N3 C3 C4 111.83(14)
N3 C3 C2 115.52(13)
C4 C3 C2 100.95(13)
N3 C3 H3A 109.4
C4 C3 H3A 109.4
C2 C3 H3A 109.4
O4 C4 C5 106.40(13)
O4 C4 C3 103.31(13)
C5 C4 C3 115.19(13)
O4 C4 H4 110.5
C5 C4 H4 110.5
C3 C4 H4 110.5
N35 C36 H36A 109.5
N35 C36 H36B 109.5
H36A C36 H36B 109.5
N35 C36 H36C 109.5
H36A C36 H36C 109.5
H36B C36 H36C 109.5
O101 C102 O100 123.1(2)
O101 C102 C103 122.2(2)
O100 C102 C103 114.7(2)
C102 C103 H10F 109.5
C102 C103 H10G 109.5
H10F C103 H10G 109.5
C102 C103 H10H 109.5
H10F C103 H10H 109.5
H10G C103 H10H 109.5
C101 O100 C102 120.6(15)
F13 P2 F16 92.86(16)
F13 P2 F14 91.66(19)
F16 P2 F14 93.24(16)
F13 P2 F12 90.32(15)
F16 P2 F12 88.79(14)
F14 P2 F12 177.09(16)
F13 P2 F15 89.37(13)
F16 P2 F15 177.76(15)
F14 P2 F15 86.44(15)
F12 P2 F15 91.45(13)
F13 P2 F11 174.71(17)
F16 P2 F11 90.86(15)
F14 P2 F11 91.88(18)
F12 P2 F11 86.01(13)
F15 P2 F11 86.94(13)
F3 P1 F2 90.03(8)
F3 P1 F4 90.94(8)
F2 P1 F4 90.19(7)
F3 P1 F1 179.52(8)
F2 P1 F1 89.95(8)
F4 P1 F1 89.55(7)
F3 P1 F6 90.02(8)
F2 P1 F6 89.78(7)
F4 P1 F6 179.05(8)
F1 P1 F6 89.50(7)
F3 P1 F5 90.29(9)
F2 P1 F5 179.68(9)
F4 P1 F5 89.76(8)
F1 P1 F5 89.73(9)
F6 P1 F5 90.27(8)

loop_
_geom_bond_atom_site_label_1
_geom_bond_atom_site_label_2
_geom_bond_distance
C101 O100 1.219(17)
C101 C100 1.50(3)
Cu1 N4 1.9669(16)
Cu1 N7 2.0028(15)
Cu1 N6 2.0642(16)
Cu1 N3 2.1076(14)
Cu1 N5 2.1208(14)
C2 O2 1.415(2)
C2 C3 1.527(2)
C2 C1 1.530(2)
C2 H2 0.9800
N4 C31 1.327(2)
N4 C33 1.375(3)
N7 C71 1.327(2)
N7 C73 1.370(2)
N5 C5 1.486(2)
N5 C7 1.486(2)
N5 C6 1.499(2)
C34 C33 1.365(3)
C34 N35 1.370(3)
C34 H34 0.9300
C74 C73 1.355(3)
C74 N75 1.375(3)
C74 H74 0.9300
N6 C61 1.322(2)
N6 C63 1.371(2)
C64 C63 1.364(3)
C64 N65 1.387(3)
C64 H64 0.9300
N35 C31 1.348(2)
N35 C36 1.459(2)
N65 C61 1.347(2)
N65 C66 1.456(2)
C61 C6 1.486(2)
C8 O2 1.425(2)
C8 O1 1.439(2)
C8 C9 1.490(3)
C8 C10 1.501(3)
C31 C30 1.486(2)
C66 H66A 0.9600
C66 H66B 0.9600
C66 H66C 0.9600
C6 H6A 0.9700
C6 H6B 0.9700
C63 H63 0.9300
C30 N3 1.474(2)
C30 H30A 0.9700
C30 H30B 0.9700
C33 H33 0.9300
C9 H9A 0.9600
C9 H9B 0.9600
C9 H9C 0.9600
C10 H10A 0.9600
C10 H10B 0.9600
C10 H10C 0.9600
N75 C71 1.337(2)
N75 C75 1.454(3)
C71 C7 1.489(2)
C75 H75A 0.9600
C75 H75B 0.9600
C75 H75C 0.9600
C7 H7A 0.9700
C7 H7B 0.9700
C73 H73 0.9300
N3 C3 1.462(2)
N3 H3 0.9100
O1 C1 1.403(2)
O4 C1 1.421(2)
O4 C4 1.426(2)
C5 C4 1.521(2)
C5 H5A 0.9700
C5 H5B 0.9700
C1 H1 0.9800
C3 C4 1.525(2)
C3 H3A 0.9800
C4 H4 0.9800
F1 P1 1.6037(13)
F12 P2 1.5809(17)
C36 H36A 0.9600
C36 H36B 0.9600
C36 H36C 0.9600
F14 P2 1.578(2)
O101 C102 1.204(3)
C102 O100 1.425(4)
C102 C103 1.493(4)
C103 H10F 0.9600
C103 H10G 0.9600
C103 H10H 0.9600
P2 F13 1.564(2)
P2 F16 1.565(2)
P2 F15 1.582(2)
P2 F11 1.631(2)
P1 F3 1.5918(13)
P1 F2 1.5951(14)
P1 F4 1.5998(13)
P1 F6 1.6054(13)
P1 F5 1.6069(15)

loop_
_geom_torsion_atom_site_label_1
_geom_torsion_atom_site_label_2
_geom_torsion_atom_site_label_3
_geom_torsion_atom_site_label_4
_geom_torsion
N7 Cu1 N4 C31 134.87(15)
N6 Cu1 N4 C31 -103.73(16)
N3 Cu1 N4 C31 8.07(15)
N5 Cu1 N4 C31 37(2)
N7 Cu1 N4 C33 -39.2(3)
N6 Cu1 N4 C33 82.2(3)
N3 Cu1 N4 C33 -166.0(3)
N5 Cu1 N4 C33 -137(2)
N4 Cu1 N7 C71 -162.39(13)
N6 Cu1 N7 C71 89.55(14)
N3 Cu1 N7 C71 -75.77(14)
N5 Cu1 N7 C71 15.66(12)
N4 Cu1 N7 C73 17.1(2)
N6 Cu1 N7 C73 -91.0(2)
N3 Cu1 N7 C73 103.7(2)
N5 Cu1 N7 C73 -164.9(2)
N4 Cu1 N5 C5 -56(2)
N7 Cu1 N5 C5 -154.19(12)
N6 Cu1 N5 C5 84.95(12)
N3 Cu1 N5 C5 -27.20(12)
N4 Cu1 N5 C7 70(2)
N7 Cu1 N5 C7 -28.13(11)
N6 Cu1 N5 C7 -148.99(12)
N3 Cu1 N5 C7 98.86(11)
N4 Cu1 N5 C6 -175(17)
N7 Cu1 N5 C6 86.64(11)
N6 Cu1 N5 C6 -34.22(11)
N3 Cu1 N5 C6 -146.37(10)
N4 Cu1 N6 C61 -159.57(14)
N7 Cu1 N6 C61 -52.41(16)
N3 Cu1 N6 C61 114.98(14)
N5 Cu1 N6 C61 21.69(14)
N4 Cu1 N6 C63 11.2(3)
N7 Cu1 N6 C63 118.3(3)
N3 Cu1 N6 C63 -74.3(3)
N5 Cu1 N6 C63 -167.6(3)
C33 C34 N35 C31 -0.2(3)
C33 C34 N35 C36 -177.8(2)
C63 C64 N65 C61 0.7(3)
C63 C64 N65 C66 179.3(2)
C63 N6 C61 N65 0.1(2)
Cu1 N6 C61 N65 174.23(13)
C63 N6 C61 C6 -177.55(19)
Cu1 N6 C61 C6 -3.4(2)
C64 N65 C61 N6 -0.5(2)
C66 N65 C61 N6 -179.06(18)
C64 N65 C61 C6 177.0(2)
C66 N65 C61 C6 -1.6(3)
C33 N4 C31 N35 1.0(3)
Cu1 N4 C31 N35 -174.91(13)
C33 N4 C31 C30 -177.2(2)
Cu1 N4 C31 C30 6.9(2)
C34 N35 C31 N4 -0.5(2)
C36 N35 C31 N4 176.98(19)
C34 N35 C31 C30 177.5(2)
C36 N35 C31 C30 -5.0(3)
N6 C61 C6 N5 -26.4(2)
N65 C61 C6 N5 156.36(18)
C5 N5 C6 C61 -85.03(16)
C7 N5 C6 C61 154.27(14)
Cu1 N5 C6 C61 40.12(15)
N65 C64 C63 N6 -0.6(3)
C61 N6 C63 C64 0.3(3)
Cu1 N6 C63 C64 -170.6(2)
N4 C31 C30 N3 -24.0(2)
N35 C31 C30 N3 158.19(17)
N35 C34 C33 N4 0.8(4)
C31 N4 C33 C34 -1.2(3)
Cu1 N4 C33 C34 173.2(2)
C73 C74 N75 C71 0.2(2)
C73 C74 N75 C75 -175.9(2)
C73 N7 C71 N75 -0.6(2)
Cu1 N7 C71 N75 179.07(11)
C73 N7 C71 C7 -179.01(16)
Cu1 N7 C71 C7 0.6(2)
C74 N75 C71 N7 0.3(2)
C75 N75 C71 N7 176.25(19)
C74 N75 C71 C7 178.54(18)
C75 N75 C71 C7 -5.5(3)
C5 N5 C7 C71 163.16(13)
C6 N5 C7 C71 -78.31(16)
Cu1 N5 C7 C71 33.82(14)
N7 C71 C7 N5 -24.6(2)
N75 C71 C7 N5 157.32(16)
N75 C74 C73 N7 -0.5(3)
C71 N7 C73 C74 0.7(2)
Cu1 N7 C73 C74 -178.80(17)
C31 C30 N3 C3 154.89(14)
C31 C30 N3 Cu1 27.52(17)
N4 Cu1 N3 C3 -147.95(12)
N7 Cu1 N3 C3 116.54(11)
N6 Cu1 N3 C3 -49.43(12)
N5 Cu1 N3 C3 33.00(11)
N4 Cu1 N3 C30 -20.74(13)
N7 Cu1 N3 C30 -116.25(12)
N6 Cu1 N3 C30 77.78(13)
N5 Cu1 N3 C30 160.21(12)
C3 C2 O2 C8 135.68(14)
C1 C2 O2 C8 26.42(17)
O1 C8 O2 C2 -25.0(2)
C9 C8 O2 C2 -141.24(19)
C10 C8 O2 C2 92.93(19)
O2 C8 O1 C1 13.0(2)
C9 C8 O1 C1 129.00(19)
C10 C8 O1 C1 -107.0(2)
C7 N5 C5 C4 -78.69(17)
C6 N5 C5 C4 162.59(14)
Cu1 N5 C5 C4 45.35(17)
C8 O1 C1 O4 -112.52(18)
C8 O1 C1 C2 2.9(2)
C4 O4 C1 O1 100.23(16)
C4 O4 C1 C2 -13.95(19)
O2 C2 C1 O1 -17.74(18)
C3 C2 C1 O1 -130.99(16)
O2 C2 C1 O4 100.64(16)
C3 C2 C1 O4 -12.61(18)
C30 N3 C3 C4 176.37(14)
Cu1 N3 C3 C4 -58.31(15)
C30 N3 C3 C2 61.67(19)
Cu1 N3 C3 C2 -173.01(11)
O2 C2 C3 N3 42.85(19)
C1 C2 C3 N3 152.81(14)
O2 C2 C3 C4 -77.94(15)
C1 C2 C3 C4 32.01(16)
C1 O4 C4 C5 156.63(14)
C1 O4 C4 C3 34.93(17)
N5 C5 C4 O4 175.21(14)
N5 C5 C4 C3 -70.98(18)
N3 C3 C4 O4 -164.45(13)
C2 C3 C4 O4 -41.08(15)
N3 C3 C4 C5 79.96(17)
C2 C3 C4 C5 -156.66(14)
C100 C101 O100 C102 73(3)
O101 C102 O100 C101 5.3(12)
C103 C102 O100 C101 -175.1(11)
